data_7029734
loop_
_publ_author_name
'Pluzhnik-Gladyr, Sergei M'
'Kravtsov, Victor Ch'
'Fonari, Marina S'
'Kamalov, Gerbert L'

_publ_section_title
;
 Halogen impact into new oxonium benzo-crown ether complexes with
 tetrachloro- and tetrabromoaurates(iii).
;
_journal_issue 19
_journal_name_full 'Dalton transactions (Cambridge, England : 2003)'
_journal_page_first 7087
_journal_page_last 7095
_journal_paper_doi 10.1039/c4dt00017j
_journal_volume 43
_journal_year 2014
_chemical_formula_moiety '0.42(C16 H23 Cl O6),0.58(C16 H24 O6), Au Cl4,H3 O'
_chemical_formula_sum 'C16 H26.58 Au Cl4.42 O7'
_chemical_formula_weight 684.47
_chemical_name_common
;
2,3-(4-Chlorobenzo)-18-crown-6, 2,3-Benzo-18-crown-6,oxonium
tetrachloroaurate
;
_chemical_name_systematic
;
2,3-(4-Chlorobenzo)-1,4,7,10,13,16-Hexaoxacycloocta-deca-2-ene,
2,3-Benzo-1,4,7,10,13,16-Hexaoxacycloocta-deca-2-ene,oxonium
tetrachloroaurate
;
_space_group_IT_number 61
_symmetry_cell_setting orthorhombic
_symmetry_space_group_name_Hall '-P 2ac 2ab'
_symmetry_space_group_name_H-M 'P b c a'
_atom_sites_solution_hydrogens geom
_atom_sites_solution_primary direct
_atom_sites_solution_secondary difmap
_audit_creation_method SHELXL-97
_cell_angle_alpha 90.00
_cell_angle_beta 90.00
_cell_angle_gamma 90.00
_cell_formula_units_Z 8
_cell_length_a 9.4261(8)
_cell_length_b 20.8400(9)
_cell_length_c 24.3248(13)
_cell_measurement_reflns_used 2287
_cell_measurement_temperature 293(2)
_cell_measurement_theta_max 29.1071
_cell_measurement_theta_min 2.8976
_cell_volume 4778.4(5)
_computing_cell_refinement
;
CrysAlisPro, Agilent Technologies,
Version 1.171.35.21b (release 03-02-2012 CrysAlis171 .NET)
(compiled Feb 3 2012,10:37:01)
;
_computing_data_collection
;
CrysAlisPro, Agilent Technologies,
Version 1.171.35.21b (release 03-02-2012 CrysAlis171 .NET)
(compiled Feb 3 2012,10:37:01)
;
_computing_data_reduction
;
CrysAlisPro, Agilent Technologies,
Version 1.171.35.21b (release 03-02-2012 CrysAlis171 .NET)
(compiled Feb 3 2012,10:37:01)
;
_computing_structure_refinement 'SHELXL-97 (Sheldrick, 1997)'
_computing_structure_solution 'SHELXS-97 (Sheldrick, 1990)'
_diffrn_ambient_temperature 293(2)
_diffrn_measured_fraction_theta_full 0.994
_diffrn_measured_fraction_theta_max 0.994
_diffrn_measurement_device_type 'Xcalibur, Eos'
_diffrn_measurement_method '\w scans'
_diffrn_radiation_monochromator graphite
_diffrn_radiation_source 'fine-focus sealed tube'
_diffrn_radiation_type MoK\a
_diffrn_radiation_wavelength 0.71073
_diffrn_reflns_av_R_equivalents 0.0577
_diffrn_reflns_av_sigmaI/netI 0.0820
_diffrn_reflns_limit_h_max 8
_diffrn_reflns_limit_h_min -11
_diffrn_reflns_limit_k_max 25
_diffrn_reflns_limit_k_min -16
_diffrn_reflns_limit_l_max 18
_diffrn_reflns_limit_l_min -29
_diffrn_reflns_number 11074
_diffrn_reflns_theta_full 26.00
_diffrn_reflns_theta_max 26.00
_diffrn_reflns_theta_min 2.90
_exptl_absorpt_coefficient_mu 6.684
_exptl_absorpt_correction_T_max 1.00000
_exptl_absorpt_correction_T_min 0.39275
_exptl_absorpt_correction_type multi-scan
_exptl_absorpt_process_details
;
CrysAlisPro, Agilent Technologies,
Version 1.171.35.21b (release 03-02-2012 CrysAlis171 .NET)
(compiled Feb 3 2012,10:37:01)
Empirical absorption correction using spherical harmonics,
implemented in SCALE3 ABSPACK scaling algorithm.
;
_exptl_crystal_colour orange
_exptl_crystal_density_diffrn 1.903
_exptl_crystal_density_method 'not measured'
_exptl_crystal_description prism
_exptl_crystal_F_000 2661.2
_exptl_crystal_size_max 0.40
_exptl_crystal_size_mid 0.20
_exptl_crystal_size_min 0.10
_refine_diff_density_max 0.821
_refine_diff_density_min -1.079
_refine_diff_density_rms 0.137
_refine_ls_extinction_method none
_refine_ls_goodness_of_fit_ref 1.072
_refine_ls_hydrogen_treatment mixed
_refine_ls_matrix_type full
_refine_ls_number_parameters 251
_refine_ls_number_reflns 4666
_refine_ls_number_restraints 109
_refine_ls_restrained_S_all 1.192
_refine_ls_R_factor_all 0.1121
_refine_ls_R_factor_gt 0.0577
_refine_ls_shift/su_max 0.001
_refine_ls_shift/su_mean 0.000
_refine_ls_structure_factor_coef Fsqd
_refine_ls_weighting_details 'calc w=1/[\s^2^(Fo^2^)+(0.0338P)^2^+3.4916P] where P=(Fo^2^+2Fc^2^)/3'
_refine_ls_weighting_scheme calc
_refine_ls_wR_factor_gt 0.1078
_refine_ls_wR_factor_ref 0.1336
_reflns_number_gt 2729
_reflns_number_total 4666
_reflns_threshold_expression >2sigma(I)
_cod_data_source_file c4dt00017j1.cif
_cod_data_source_block v_1297
_cod_depositor_comments
;Adding full bibliography for
 ./tmp-cod-update-bibliographies-12899/cifs/7029734.cif.
;
_cod_original_sg_symbol_H-M Pbca
_cod_database_code 7029734

loop_
_symmetry_equiv_pos_as_xyz
'x, y, z'
'-x+1/2, -y, z+1/2'
'-x, y+1/2, -z+1/2'
'x+1/2, -y+1/2, -z'
'-x, -y, -z'
'x-1/2, y, -z-1/2'
'x, -y-1/2, z-1/2'
'-x-1/2, y-1/2, z'

loop_
_atom_site_label
_atom_site_type_symbol
_atom_site_fract_x
_atom_site_fract_y
_atom_site_fract_z
_atom_site_U_iso_or_equiv
_atom_site_adp_type
_atom_site_occupancy
_atom_site_symmetry_multiplicity
_atom_site_calc_flag
_atom_site_refinement_flags
_atom_site_disorder_assembly
_atom_site_disorder_group
Au1 Au 0.67138(5) 0.26332(2) 0.377759(16) 0.05361(19) Uani 1 1 d . . .
Cl1 Cl 0.5171(4) 0.25764(18) 0.30659(14) 0.0901(11) Uani 1 1 d . . .
Cl2 Cl 0.4923(4) 0.25076(18) 0.43775(15) 0.1025(14) Uani 1 1 d . . .
Cl3 Cl 0.8531(4) 0.2775(2) 0.31809(15) 0.1043(14) Uani 1 1 d . . .
Cl4 Cl 0.8253(4) 0.26938(16) 0.44944(14) 0.0846(11) Uani 1 1 d . . .
O1 O 0.228(6) 0.4265(16) 0.4504(13) 0.079(3) Uani 0.416(10) 1 d PD A 1
O2 O 0.161(10) 0.397(4) 0.3431(16) 0.083(3) Uani 0.416(10) 1 d PD A 1
O3 O 0.214(10) 0.486(5) 0.2600(12) 0.105(4) Uani 0.416(10) 1 d PD A 1
O4 O 0.262(7) 0.605(4) 0.3005(18) 0.114(7) Uani 0.416(10) 1 d PD A 1
O5 O 0.452(6) 0.6048(19) 0.3838(17) 0.111(8) Uani 0.416(10) 1 d PD A 1
O6 O 0.361(4) 0.5338(14) 0.4696(12) 0.106(5) Uani 0.416(10) 1 d PD A 1
C1 C 0.157(9) 0.368(2) 0.4363(19) 0.084(5) Uani 0.416(10) 1 d PD A 1
H1A H 0.0555 0.3740 0.4373 0.100 Uiso 0.416(10) 1 calc PR A 1
H1B H 0.1822 0.3345 0.4624 0.100 Uiso 0.416(10) 1 calc PR A 1
C2 C 0.202(12) 0.349(3) 0.381(2) 0.098(6) Uani 0.416(10) 1 d PD A 1
H2A H 0.3043 0.3437 0.3797 0.118 Uiso 0.416(10) 1 calc PR A 1
H2B H 0.1586 0.3085 0.3708 0.118 Uiso 0.416(10) 1 calc PR A 1
C3 C 0.190(13) 0.380(5) 0.288(2) 0.092(5) Uani 0.416(10) 1 d PD A 1
H3A H 0.1455 0.3386 0.2801 0.111 Uiso 0.416(10) 1 calc PR A 1
H3B H 0.2912 0.3751 0.2831 0.111 Uiso 0.416(10) 1 calc PR A 1
C4 C 0.134(13) 0.429(6) 0.2511(14) 0.107(6) Uani 0.416(10) 1 d PD A 1
H4A H 0.1437 0.4152 0.2132 0.128 Uiso 0.416(10) 1 calc PR A 1
H4B H 0.0345 0.4367 0.2585 0.128 Uiso 0.416(10) 1 calc PR A 1
C5 C 0.156(10) 0.540(6) 0.2340(16) 0.105(7) Uani 0.416(10) 1 d PD A 1
H5A H 0.0592 0.5456 0.2463 0.126 Uiso 0.416(10) 1 calc PR A 1
H5B H 0.1541 0.5323 0.1946 0.126 Uiso 0.416(10) 1 calc PR A 1
C6 C 0.239(9) 0.598(5) 0.2456(19) 0.134(11) Uani 0.416(10) 1 d PD A 1
H6A H 0.3290 0.5959 0.2266 0.161 Uiso 0.416(10) 1 calc PR A 1
H6B H 0.1877 0.6352 0.2317 0.161 Uiso 0.416(10) 1 calc PR A 1
C7 C 0.339(8) 0.662(4) 0.316(2) 0.106(12) Uani 0.416(10) 1 d PD A 1
H7A H 0.2824 0.6998 0.3089 0.127 Uiso 0.416(10) 1 calc PR A 1
H7B H 0.4254 0.6650 0.2943 0.127 Uiso 0.416(10) 1 calc PR A 1
C8 C 0.375(8) 0.659(3) 0.374(2) 0.137(14) Uani 0.416(10) 1 d PD A 1
H8A H 0.4309 0.6965 0.3843 0.165 Uiso 0.416(10) 1 calc PR A 1
H8B H 0.2896 0.6589 0.3961 0.165 Uiso 0.416(10) 1 calc PR A 1
C9 C 0.523(6) 0.601(2) 0.437(2) 0.131(11) Uani 0.416(10) 1 d PD A 1
H9A H 0.5912 0.5663 0.4354 0.157 Uiso 0.416(10) 1 calc PR A 1
H9B H 0.5764 0.6407 0.4420 0.157 Uiso 0.416(10) 1 calc PR A 1
C10 C 0.433(6) 0.592(2) 0.4835(18) 0.134(11) Uani 0.416(10) 1 d PD A 1
H10A H 0.4882 0.5871 0.5170 0.161 Uiso 0.416(10) 1 calc PR A 1
H10B H 0.3672 0.6273 0.4879 0.161 Uiso 0.416(10) 1 calc PR A 1
C11 C 0.2597(18) 0.5169(6) 0.5030(4) 0.101(6) Uani 0.416(10) 1 d PGD A 1
C12 C 0.198(2) 0.4569(7) 0.4954(5) 0.090(5) Uani 0.416(10) 1 d PGD A 1
C13 C 0.112(2) 0.4308(6) 0.5361(5) 0.112(6) Uani 0.416(10) 1 d PGD A 1
H13 H 0.0711 0.3907 0.5311 0.134 Uiso 0.416(10) 1 calc PR A 1
C14 C 0.0879(9) 0.4648(3) 0.5844(3) 0.139(7) Uani 0.416(10) 1 d PGD A 1
C15 C 0.149(2) 0.5247(6) 0.5920(5) 0.151(9) Uani 0.416(10) 1 d PGD A 1
H15 H 0.1331 0.5474 0.6243 0.181 Uiso 0.416(10) 1 calc PR A 1
C16 C 0.235(3) 0.5508(7) 0.5512(6) 0.133(7) Uani 0.416(10) 1 d PGD A 1
H16 H 0.2764 0.5909 0.5563 0.159 Uiso 0.416(10) 1 calc PR A 1
Cl5 Cl -0.0118(9) 0.4327(4) 0.6338(3) 0.083(4) Uani 0.416(10) 1 d PG A 1
O7 O 0.299(5) 0.4948(18) 0.3594(6) 0.092(5) Uani 0.416(10) 1 d PGD A 1
H71 H 0.2522 0.5076 0.3289 0.138 Uiso 0.416(10) 1 d PGD A 1
H72 H 0.2302 0.4668 0.3683 0.138 Uiso 0.416(10) 1 d PGD A 1
H73 H 0.2381 0.5262 0.3691 0.138 Uiso 0.416(10) 1 d PGD A 1
O1A O 0.226(4) 0.4285(11) 0.4493(8) 0.079(3) Uani 0.584(10) 1 d PGD A 2
O2A O 0.160(7) 0.393(3) 0.3426(9) 0.083(3) Uani 0.584(10) 1 d PGD A 2
O3A O 0.198(7) 0.481(4) 0.2578(4) 0.105(4) Uani 0.584(10) 1 d PGD A 2
O4A O 0.231(5) 0.603(3) 0.2949(10) 0.114(7) Uani 0.584(10) 1 d PGDU A 2
O5A O 0.422(4) 0.6102(11) 0.3774(8) 0.111(8) Uani 0.584(10) 1 d PGD A 2
O6A O 0.338(2) 0.5394(7) 0.4661(5) 0.106(5) Uani 0.584(10) 1 d PGDU A 2
C1A C 0.164(6) 0.3673(15) 0.4361(12) 0.084(5) Uani 0.584(10) 1 d PGD A 2
H1A1 H 0.0613 0.3703 0.4373 0.100 Uiso 0.584(10) 1 calc PR A 2
H1A2 H 0.1938 0.3354 0.4628 0.100 Uiso 0.584(10) 1 calc PR A 2
C2A C 0.210(8) 0.3483(19) 0.3809(15) 0.098(6) Uani 0.584(10) 1 d PGD A 2
H2A1 H 0.3132 0.3464 0.3795 0.118 Uiso 0.584(10) 1 calc PR A 2
H2A2 H 0.1734 0.3061 0.3720 0.118 Uiso 0.584(10) 1 calc PR A 2
C3A C 0.189(9) 0.375(3) 0.2880(12) 0.092(5) Uani 0.584(10) 1 d PGD A 2
H3A1 H 0.1501 0.3331 0.2809 0.111 Uiso 0.584(10) 1 calc PR A 2
H3A2 H 0.2910 0.3734 0.2822 0.111 Uiso 0.584(10) 1 calc PR A 2
C4A C 0.126(8) 0.422(4) 0.2502(6) 0.107(6) Uani 0.584(10) 1 d PGD A 2
H4A1 H 0.1358 0.4079 0.2125 0.128 Uiso 0.584(10) 1 calc PR A 2
H4A2 H 0.0257 0.4274 0.2582 0.128 Uiso 0.584(10) 1 calc PR A 2
C5A C 0.132(7) 0.532(4) 0.2309(6) 0.105(7) Uani 0.584(10) 1 d PGD A 2
H5A1 H 0.0349 0.5363 0.2441 0.126 Uiso 0.584(10) 1 calc PR A 2
H5A2 H 0.1281 0.5234 0.1917 0.126 Uiso 0.584(10) 1 calc PR A 2
C6A C 0.208(5) 0.593(4) 0.2403(9) 0.134(11) Uani 0.584(10) 1 d PGDU A 2
H6A1 H 0.2982 0.5919 0.2211 0.161 Uiso 0.584(10) 1 calc PR A 2
H6A2 H 0.1530 0.6284 0.2256 0.161 Uiso 0.584(10) 1 calc PR A 2
C7A C 0.302(5) 0.662(2) 0.3090(13) 0.106(12) Uani 0.584(10) 1 d PGD A 2
H7A1 H 0.2400 0.6980 0.3009 0.127 Uiso 0.584(10) 1 calc PR A 2
H7A2 H 0.3874 0.6665 0.2873 0.127 Uiso 0.584(10) 1 calc PR A 2
C8A C 0.338(4) 0.6619(15) 0.3674(12) 0.137(14) Uani 0.584(10) 1 d PGD A 2
H8A1 H 0.3874 0.7011 0.3769 0.165 Uiso 0.584(10) 1 calc PR A 2
H8A2 H 0.2520 0.6595 0.3894 0.165 Uiso 0.584(10) 1 calc PR A 2
C9A C 0.494(3) 0.6098(11) 0.4304(8) 0.131(11) Uani 0.584(10) 1 d PGD A 2
H9A1 H 0.5660 0.5766 0.4298 0.157 Uiso 0.584(10) 1 calc PR A 2
H9A2 H 0.5423 0.6506 0.4350 0.157 Uiso 0.584(10) 1 calc PR A 2
C10A C 0.405(3) 0.5995(10) 0.4771(7) 0.134(11) Uani 0.584(10) 1 d PGD A 2
H10C H 0.4600 0.5976 0.5107 0.161 Uiso 0.584(10) 1 calc PR A 2
H10D H 0.3347 0.6334 0.4805 0.161 Uiso 0.584(10) 1 calc PR A 2
C11A C 0.2635(17) 0.5124(6) 0.5080(5) 0.101(6) Uani 0.584(10) 1 d PGDU A 2
C12A C 0.200(2) 0.4535(7) 0.4974(5) 0.090(5) Uani 0.584(10) 1 d PGDU A 2
C13A C 0.109(2) 0.4263(8) 0.5359(6) 0.112(6) Uani 0.584(10) 1 d PGDU A 2
H13A H 0.0668 0.3868 0.5288 0.134 Uiso 0.584(10) 1 calc PR A 2
C14A C 0.0819(16) 0.4580(8) 0.5850(5) 0.139(7) Uani 0.584(10) 1 d PGDU A 2
H14A H 0.0212 0.4398 0.6108 0.167 Uiso 0.584(10) 1 calc PR A 2
C15A C 0.145(2) 0.5169(9) 0.5957(5) 0.151(9) Uani 0.584(10) 1 d PGDU A 2
H15A H 0.1271 0.5381 0.6285 0.181 Uiso 0.584(10) 1 calc PR A 2
C16A C 0.236(3) 0.5441(8) 0.5571(6) 0.133(7) Uani 0.584(10) 1 d PGDU A 2
H16A H 0.2786 0.5835 0.5643 0.159 Uiso 0.584(10) 1 calc PR A 2
O7A O 0.329(3) 0.5017(13) 0.3643(6) 0.092(5) Uani 0.584(10) 1 d PGD A 2
H71* H 0.2856 0.5165 0.3339 0.138 Uiso 0.584(10) 1 d PGD A 2
H72* H 0.2578 0.4743 0.3716 0.138 Uiso 0.584(10) 1 d PGD A 2
H73* H 0.2700 0.5335 0.3744 0.138 Uiso 0.584(10) 1 d PGD A 2

loop_
_atom_site_aniso_label
_atom_site_aniso_U_11
_atom_site_aniso_U_22
_atom_site_aniso_U_33
_atom_site_aniso_U_23
_atom_site_aniso_U_13
_atom_site_aniso_U_12
Au1 0.0596(3) 0.0633(3) 0.0379(3) 0.0024(2) -0.0007(2) 0.0071(2)
Cl1 0.066(2) 0.155(3) 0.049(2) 0.003(2) -0.0115(18) -0.008(2)
Cl2 0.091(3) 0.158(4) 0.058(2) 0.027(2) 0.025(2) 0.021(3)
Cl3 0.061(2) 0.184(4) 0.068(3) 0.029(3) 0.0084(19) -0.001(3)
Cl4 0.099(3) 0.098(2) 0.056(2) -0.0080(19) -0.030(2) 0.023(2)
O1 0.108(8) 0.051(5) 0.078(7) -0.017(5) -0.006(6) -0.018(5)
O2 0.096(8) 0.063(7) 0.089(8) -0.017(5) -0.005(6) 0.006(6)
O3 0.083(14) 0.087(11) 0.145(11) 0.019(7) -0.017(7) 0.011(7)
O4 0.11(2) 0.073(8) 0.161(14) 0.019(11) -0.021(12) -0.005(13)
O5 0.103(18) 0.047(7) 0.181(14) 0.008(8) -0.034(11) 0.008(10)
O6 0.135(13) 0.062(6) 0.121(10) -0.014(6) -0.029(8) -0.008(8)
C1 0.081(11) 0.064(8) 0.105(13) 0.008(8) -0.011(9) -0.018(8)
C2 0.150(19) 0.050(7) 0.094(13) -0.018(8) -0.009(11) -0.009(9)
C3 0.101(13) 0.082(12) 0.093(13) -0.021(9) -0.004(10) -0.020(10)
C4 0.104(16) 0.12(2) 0.097(14) -0.023(12) -0.016(11) -0.003(12)
C5 0.08(2) 0.12(2) 0.111(15) 0.018(13) -0.020(10) 0.010(15)
C6 0.10(2) 0.104(16) 0.20(2) 0.051(19) -0.018(18) 0.002(17)
C7 0.04(3) 0.059(9) 0.21(2) 0.048(14) -0.023(19) 0.004(15)
C8 0.09(3) 0.053(10) 0.27(3) 0.007(14) -0.02(2) 0.009(13)
C9 0.15(3) 0.073(12) 0.18(2) 0.004(15) -0.08(2) -0.010(16)
C10 0.17(3) 0.069(12) 0.17(2) -0.061(15) -0.049(17) -0.010(14)
C11 0.123(14) 0.077(10) 0.104(14) -0.047(10) -0.061(11) 0.047(9)
C12 0.080(11) 0.074(10) 0.115(14) 0.000(10) -0.018(10) 0.031(9)
C13 0.116(14) 0.099(11) 0.120(15) -0.039(10) -0.034(11) 0.043(10)
C14 0.153(17) 0.157(16) 0.107(15) 0.018(13) -0.008(13) 0.074(15)
C15 0.17(2) 0.151(17) 0.128(16) -0.051(15) -0.059(14) 0.094(16)
C16 0.158(18) 0.112(13) 0.128(17) -0.002(12) -0.041(14) 0.031(13)
Cl5 0.077(7) 0.103(6) 0.069(7) 0.016(5) 0.022(5) 0.011(5)
O7 0.085(14) 0.057(7) 0.133(10) 0.005(6) -0.038(8) -0.029(6)
O1A 0.108(8) 0.051(5) 0.078(7) -0.017(5) -0.006(6) -0.018(5)
O2A 0.096(8) 0.063(7) 0.089(8) -0.017(5) -0.005(6) 0.006(6)
O3A 0.083(14) 0.087(11) 0.145(11) 0.019(7) -0.017(7) 0.011(7)
O4A 0.11(2) 0.073(8) 0.161(14) 0.019(11) -0.021(12) -0.005(13)
O5A 0.103(18) 0.047(7) 0.181(14) 0.008(8) -0.034(11) 0.008(10)
O6A 0.135(13) 0.062(6) 0.121(10) -0.014(6) -0.029(8) -0.008(8)
C1A 0.081(11) 0.064(8) 0.105(13) 0.008(8) -0.011(9) -0.018(8)
C2A 0.150(19) 0.050(7) 0.094(13) -0.018(8) -0.009(11) -0.009(9)
C3A 0.101(13) 0.082(12) 0.093(13) -0.021(9) -0.004(10) -0.020(10)
C4A 0.104(16) 0.12(2) 0.097(14) -0.023(12) -0.016(11) -0.003(12)
C5A 0.08(2) 0.12(2) 0.111(15) 0.018(13) -0.020(10) 0.010(15)
C6A 0.10(2) 0.104(16) 0.20(2) 0.051(19) -0.018(18) 0.002(17)
C7A 0.04(3) 0.059(9) 0.21(2) 0.048(14) -0.023(19) 0.004(15)
C8A 0.09(3) 0.053(10) 0.27(3) 0.007(14) -0.02(2) 0.009(13)
C9A 0.15(3) 0.073(12) 0.18(2) 0.004(15) -0.08(2) -0.010(16)
C10A 0.17(3) 0.069(12) 0.17(2) -0.061(15) -0.049(17) -0.010(14)
C11A 0.123(14) 0.077(10) 0.104(14) -0.047(10) -0.061(11) 0.047(9)
C12A 0.080(11) 0.074(10) 0.115(14) 0.000(10) -0.018(10) 0.031(9)
C13A 0.116(14) 0.099(11) 0.120(15) -0.039(10) -0.034(11) 0.043(10)
C14A 0.153(17) 0.157(16) 0.107(15) 0.018(13) -0.008(13) 0.074(15)
C15A 0.17(2) 0.151(17) 0.128(16) -0.051(15) -0.059(14) 0.094(16)
C16A 0.158(18) 0.112(13) 0.128(17) -0.002(12) -0.041(14) 0.031(13)
O7A 0.085(14) 0.057(7) 0.133(10) 0.005(6) -0.038(8) -0.029(6)

loop_
_atom_type_symbol
_atom_type_description
_atom_type_scat_dispersion_real
_atom_type_scat_dispersion_imag
_atom_type_scat_source
C C 0.0033 0.0016 'International Tables Vol C Tables 4.2.6.8 and 6.1.1.4'
H H 0.0000 0.0000 'International Tables Vol C Tables 4.2.6.8 and 6.1.1.4'
O O 0.0106 0.0060 'International Tables Vol C Tables 4.2.6.8 and 6.1.1.4'
Cl Cl 0.1484 0.1585 'International Tables Vol C Tables 4.2.6.8 and 6.1.1.4'
Au Au -2.0133 8.8022 'International Tables Vol C Tables 4.2.6.8 and 6.1.1.4'

loop_
_geom_angle_atom_site_label_1
_geom_angle_atom_site_label_2
_geom_angle_atom_site_label_3
_geom_angle
Cl2 Au1 Cl1 90.45(16)
Cl2 Au1 Cl3 179.00(16)
Cl1 Au1 Cl3 90.16(14)
Cl2 Au1 Cl4 89.29(15)
Cl1 Au1 Cl4 179.65(14)
Cl3 Au1 Cl4 90.09(15)
C12 O1 C1 121.1(18)
C2 O2 C3 112.5(18)
C5 O3 C4 113(2)
C6 O4 C7 115(2)
C8 O5 C9 116(2)
C11 O6 C10 115(2)
O1 C1 C2 108(2)
O1 C1 H1A 110.1
C2 C1 H1A 110.1
O1 C1 H1B 110.1
C2 C1 H1B 110.1
H1A C1 H1B 108.4
O2 C2 C1 109(2)
O2 C2 H2A 109.8
C1 C2 H2A 109.8
O2 C2 H2B 109.8
C1 C2 H2B 109.8
H2A C2 H2B 108.2
O2 C3 C4 110(2)
O2 C3 H3A 109.7
C4 C3 H3A 109.7
O2 C3 H3B 109.7
C4 C3 H3B 109.7
H3A C3 H3B 108.2
O3 C4 C3 108(2)
O3 C4 H4A 110.2
C3 C4 H4A 110.2
O3 C4 H4B 110.2
C3 C4 H4B 110.2
H4A C4 H4B 108.5
O3 C5 C6 112(2)
O3 C5 H5A 109.3
C6 C5 H5A 109.3
O3 C5 H5B 109.3
C6 C5 H5B 109.3
H5A C5 H5B 107.9
O4 C6 C5 111(3)
O4 C6 H6A 109.4
C5 C6 H6A 109.4
O4 C6 H6B 109.4
C5 C6 H6B 109.4
H6A C6 H6B 108.0
O4 C7 C8 110(2)
O4 C7 H7A 109.7
C8 C7 H7A 109.7
O4 C7 H7B 109.7
C8 C7 H7B 109.7
H7A C7 H7B 108.2
O5 C8 C7 109(3)
O5 C8 H8A 109.9
C7 C8 H8A 109.9
O5 C8 H8B 109.9
C7 C8 H8B 109.9
H8A C8 H8B 108.3
C10 C9 O5 116(3)
C10 C9 H9A 108.4
O5 C9 H9A 108.4
C10 C9 H9B 108.4
O5 C9 H9B 108.4
H9A C9 H9B 107.4
O6 C10 C9 102(2)
O6 C10 H10A 111.4
C9 C10 H10A 111.4
O6 C10 H10B 111.4
C9 C10 H10B 111.4
H10A C10 H10B 109.2
O6 C11 C12 117.9(13)
O6 C11 C16 120.6(13)
C12 C11 C16 120.0
O1 C12 C13 122.6(11)
O1 C12 C11 117.4(11)
C13 C12 C11 120.0
C12 C13 C14 120.0
C12 C13 H13 120.0
C14 C13 H13 120.0
C13 C14 C15 120.0
C13 C14 Cl5 120.0
C15 C14 Cl5 120.0
C16 C15 C14 120.0
C16 C15 H15 120.0
C14 C15 H15 120.0
C15 C16 C11 120.0
C15 C16 H16 120.0
C11 C16 H16 120.0
H71* O7 H72* 130.9
H71* O7 H73* 76.4
H72* O7 H73* 102.6
C12A O1A C1A 118.5(6)
C2A O2A C3A 112.4
C5A O3A C4A 112.41(6)
C6A O4A C7A 115.8
C8A O5A C9A 115.8
C11A O6A C10A 116.8(5)
O1A C1A C2A 108.7
O1A C1A H1A1 109.9
C2A C1A H1A1 109.9
O1A C1A H1A2 109.9
C2A C1A H1A2 109.9
H1A1 C1A H1A2 108.3
O2A C2A C1A 109.1
O2A C2A H2A1 109.9
C1A C2A H2A1 109.9
O2A C2A H2A2 109.9
C1A C2A H2A2 109.9
H2A1 C2A H2A2 108.3
O2A C3A C4A 109.4
O2A C3A H3A1 109.8
C4A C3A H3A1 109.8
O2A C3A H3A2 109.8
C4A C3A H3A2 109.8
H3A1 C3A H3A2 108.2
O3A C4A C3A 107.6
O3A C4A H4A1 110.2
C3A C4A H4A1 110.2
O3A C4A H4A2 110.2
C3A C4A H4A2 110.2
H4A1 C4A H4A2 108.5
O3A C5A C6A 111.0
O3A C5A H5A1 109.4
C6A C5A H5A1 109.4
O3A C5A H5A2 109.4
C6A C5A H5A2 109.4
H5A1 C5A H5A2 108.0
O4A C6A C5A 111.1
O4A C6A H6A1 109.4
C5A C6A H6A1 109.4
O4A C6A H6A2 109.4
C5A C6A H6A2 109.4
H6A1 C6A H6A2 108.0
O4A C7A C8A 109.8
O4A C7A H7A1 109.7
C8A C7A H7A1 109.7
O4A C7A H7A2 109.7
C8A C7A H7A2 109.7
H7A1 C7A H7A2 108.2
O5A C8A C7A 108.1
O5A C8A H8A1 110.1
C7A C8A H8A1 110.1
O5A C8A H8A2 110.1
C7A C8A H8A2 110.1
H8A1 C8A H8A2 108.4
C10A C9A O5A 115.2
C10A C9A H9A1 108.5
O5A C9A H9A1 108.5
C10A C9A H9A2 108.5
O5A C9A H9A2 108.5
H9A1 C9A H9A2 107.5
O6A C10A C9A 104.1
O6A C10A H10C 110.9
C9A C10A H10C 110.9
O6A C10A H10D 110.9
C9A C10A H10D 110.9
H10C C10A H10D 109.0
O6A C11A C12A 116.6(7)
O6A C11A C16A 122.9(7)
C12A C11A C16A 120.0
O1A C12A C13A 123.8(7)
O1A C12A C11A 116.1(7)
C13A C12A C11A 120.0
C12A C13A C14A 120.0
C12A C13A H13A 120.0
C14A C13A H13A 120.0
C13A C14A C15A 120.0
C13A C14A H14A 120.0
C15A C14A H14A 120.0
C16A C15A C14A 120.0
C16A C15A H15A 120.0
C14A C15A H15A 120.0
C15A C16A C11A 120.0
C15A C16A H16A 120.0
C11A C16A H16A 120.0
H71* O7A H72* 92.3
H71* O7A H73* 72.0
H72* O7A H73* 87.2

loop_
_geom_bond_atom_site_label_1
_geom_bond_atom_site_label_2
_geom_bond_distance
Au1 Cl2 2.247(4)
Au1 Cl1 2.264(3)
Au1 Cl3 2.265(4)
Au1 Cl4 2.271(3)
O1 C12 1.296(15)
O1 C1 1.435(18)
O2 C2 1.406(18)
O2 C3 1.406(19)
O3 C5 1.393(19)
O3 C4 1.424(19)
O4 C6 1.36(2)
O4 C7 1.44(2)
O5 C8 1.36(2)
O5 C9 1.46(2)
O6 C11 1.306(18)
O6 C10 1.428(19)
C1 C2 1.469(19)
C1 H1A 0.9700
C1 H1B 0.9700
C2 H2A 0.9700
C2 H2B 0.9700
C3 C4 1.469(19)
C3 H3A 0.9700
C3 H3B 0.9700
C4 H4A 0.9700
C4 H4B 0.9700
C5 C6 1.47(2)
C5 H5A 0.9700
C5 H5B 0.9700
C6 H6A 0.9700
C6 H6B 0.9700
C7 C8 1.46(2)
C7 H7A 0.9700
C7 H7B 0.9700
C8 H8A 0.9700
C8 H8B 0.9700
C9 C10 1.43(2)
C9 H9A 0.9700
C9 H9B 0.9700
C10 H10A 0.9700
C10 H10B 0.9700
C11 C12 1.3900
C11 C16 1.3900
C12 C13 1.3900
C13 C14 1.3900
C13 H13 0.9300
C14 C15 1.3900
C14 Cl5 1.6653
C15 C16 1.3900
C15 H15 0.9300
C16 H16 0.9300
O7 H71 0.9007
O7 H72 0.8987
O7 H73 0.9000
O7 H71* 0.7770
O7 H72* 0.6489
O7 H73* 0.9253
O1A C12A 1.304(11)
O1A C1A 1.4378
O2A C2A 1.4053
O2A C3A 1.4073
O3A C5A 1.3943
O3A C4A 1.4213
O4A C6A 1.3602
O4A C7A 1.4410
O5A C8A 1.3599
O5A C9A 1.4577
O6A C11A 1.359(13)
O6A C10A 1.4263
C1A C2A 1.4687
C1A H1A1 0.9700
C1A H1A2 0.9700
C2A H2A1 0.9700
C2A H2A2 0.9700
C3A C4A 1.4689
C3A H3A1 0.9700
C3A H3A2 0.9700
C4A H4A1 0.9700
C4A H4A2 0.9700
C5A C6A 1.4757
C5A H5A1 0.9700
C5A H5A2 0.9700
C6A H6A1 0.9700
C6A H6A2 0.9700
C7A C8A 1.4591
C7A H7A1 0.9700
C7A H7A2 0.9700
C8A H8A1 0.9700
C8A H8A2 0.9700
C9A C10A 1.4308
C9A H9A1 0.9700
C9A H9A2 0.9700
C10A H10C 0.9700
C10A H10D 0.9700
C11A C12A 1.3900
C11A C16A 1.3900
C12A C13A 1.3900
C13A C14A 1.3900
C13A H13A 0.9300
C14A C15A 1.3900
C14A H14A 0.9300
C15A C16A 1.3900
C15A H15A 0.9300
C16A H16A 0.9300
O7A H71 1.1312
O7A H72 1.1860
O7A H73 1.0047
O7A H71* 0.9006
O7A H72* 0.8987
O7A H73* 0.8999

loop_
_geom_torsion_atom_site_label_1
_geom_torsion_atom_site_label_2
_geom_torsion_atom_site_label_3
_geom_torsion_atom_site_label_4
_geom_torsion
O1 C1 C2 O2 -62(4)
C1 C2 O2 C3 -175(3)
C2 O2 C3 C4 176(3)
O2 C3 C4 O3 66(4)
C3 C4 O3 C5 -170(3)
C4 O3 C5 C6 178(3)
O3 C5 C6 O4 -50(5)
C5 C6 O4 C7 -179(3)
C6 O4 C7 C8 -171(4)
O4 C7 C8 O5 57(4)
C7 C8 O5 C9 167(3)
C8 O5 C9 C10 72(4)
O5 C9 C10 O6 57(4)
C9 C10 O6 C11 -173(3)
C10 O6 C11 C12 -172(4)
O6 C11 C12 O1 -12(5)
C11 C12 O1 C1 -173(3)
C12 O1 C1 C2 174(4)
O1A C1A C2A O2A -62.4
C1A C2A O2A C3A -174.4
C2A O2A C3A C4A 176.2
O2A C3A C4A O3A 66.2
C3A C4A O3A C5A -170.0
C4A O3A C5A C6A 179.1
O3A C5A C6A O4A -51.1
C5A C6A O4A C7A -178.1
C6A O4A C7A C8A -172.0
O4A C7A C8A O5A 58.1
C7A C8A O5A C9A 166.8
C8A O5A C9A C10A 70.9
O5A C9A C10A O6A 57.6
C9A C10A O6A C11A 169.8(17)
C10A O6A C11A C12A -179.3(19)
O6A C11A C12A O1A 4(4)
C11A C12A O1A C1A 179.5(18)
C12A O1A C1A C2A -179(2)
